data_7049895
loop_
_publ_author_name
'Frogley, Benjamin J.'
'Genet, Tobias L.'
'Hill, Anthony F.'
'Onn, Chee S.'

_publ_section_title
;
 Alkynylselenolatoalkylidynes (L<sub>n</sub>M[triple bond, length as
 m-dash]C-Se-C[triple bond, length as m-dash]CR) as building blocks for
 mixed metal/main-group extended frameworks.
;
_journal_issue 22
_journal_name_full 'Dalton transactions (Cambridge, England : 2003)'
_journal_page_first 7632
_journal_page_last 7643
_journal_paper_doi 10.1039/c9dt01504c
_journal_volume 48
_journal_year 2019
_chemical_formula_moiety 'C29 H43 B N6 O2 Se Si W'
_chemical_formula_sum 'C29 H43 B N6 O2 Se Si W'
_chemical_formula_weight 809.40
_space_group_crystal_system triclinic
_space_group_IT_number 2
_space_group_name_Hall '-P 1'
_space_group_name_H-M_alt 'P -1'
_symmetry_space_group_name_Hall '-P 1'
_symmetry_space_group_name_H-M 'P -1'
_atom_sites_solution_hydrogens geom
_audit_creation_method SHELXL-2014/7
_audit_update_record
;
2019-04-02 deposited with the CCDC.    2019-04-29 downloaded from the CCDC.
;
_cell_angle_alpha 83.797(4)
_cell_angle_beta 86.323(4)
_cell_angle_gamma 74.083(3)
_cell_formula_units_Z 2
_cell_length_a 10.5392(4)
_cell_length_b 10.7394(4)
_cell_length_c 15.4228(8)
_cell_measurement_reflns_used 5789
_cell_measurement_temperature 150.0(1)
_cell_measurement_theta_max 28.3230
_cell_measurement_theta_min 3.9380
_cell_volume 1667.78(13)
_computing_cell_refinement 'CrysAlisPro 1.171.39.46 (Rigaku OD, 2018)'
_computing_data_collection 'CrysAlisPro 1.171.39.46 (Rigaku OD, 2018)'
_computing_data_reduction 'CrysAlisPro 1.171.39.46 (Rigaku OD, 2018)'
_computing_structure_refinement 'SHELXL-2014/7 (Sheldrick, 2014)'
_computing_structure_solution 'SHELXT-2014/7 (Sheldrick, 2014)'
_diffrn_ambient_temperature 150.0(1)
_diffrn_detector_area_resol_mean 8.1297
_diffrn_measured_fraction_theta_full 0.994
_diffrn_measured_fraction_theta_max 0.821
_diffrn_measurement_device_type 'SuperNova, Dual, Cu at home/near, EosS2'
_diffrn_measurement_method '\w scans'
_diffrn_radiation_type MoK\a
_diffrn_radiation_wavelength 0.71073
_diffrn_reflns_av_R_equivalents 0.0382
_diffrn_reflns_av_unetI/netI 0.0727
_diffrn_reflns_Laue_measured_fraction_full 0.994
_diffrn_reflns_Laue_measured_fraction_max 0.821
_diffrn_reflns_limit_h_max 13
_diffrn_reflns_limit_h_min -13
_diffrn_reflns_limit_k_max 14
_diffrn_reflns_limit_k_min -13
_diffrn_reflns_limit_l_max 19
_diffrn_reflns_limit_l_min -20
_diffrn_reflns_number 11072
_diffrn_reflns_point_group_measured_fraction_full 0.994
_diffrn_reflns_point_group_measured_fraction_max 0.821
_diffrn_reflns_theta_full 25.242
_diffrn_reflns_theta_max 28.623
_diffrn_reflns_theta_min 3.276
_diffrn_source 'micro-focus sealed X-ray tube'
_exptl_absorpt_coefficient_mu 4.625
_exptl_absorpt_correction_T_max 1.00000
_exptl_absorpt_correction_T_min 0.58237
_exptl_absorpt_correction_type multi-scan
_exptl_absorpt_process_details
;
CrysAlisPro 1.171.39.46 (Rigaku Oxford Diffraction, 2018)
Empirical absorption correction using spherical harmonics,
 implemented in SCALE3 ABSPACK scaling algorithm.
;
_exptl_crystal_colour 'clear intense orange'
_exptl_crystal_density_diffrn 1.612
_exptl_crystal_description block
_exptl_crystal_F_000 804
_exptl_crystal_size_max 0.328
_exptl_crystal_size_mid 0.288
_exptl_crystal_size_min 0.144
_refine_diff_density_max 1.543
_refine_diff_density_min -1.458
_refine_diff_density_rms 0.127
_refine_ls_extinction_method none
_refine_ls_goodness_of_fit_ref 1.014
_refine_ls_hydrogen_treatment constr
_refine_ls_matrix_type full
_refine_ls_number_parameters 382
_refine_ls_number_reflns 7046
_refine_ls_number_restraints 0
_refine_ls_restrained_S_all 1.014
_refine_ls_R_factor_all 0.0449
_refine_ls_R_factor_gt 0.0373
_refine_ls_shift/su_max 0.001
_refine_ls_shift/su_mean 0.000
_refine_ls_structure_factor_coef Fsqd
_refine_ls_weighting_details 'w=1/[\s^2^(Fo^2^)+(0.0104P)^2^] where P=(Fo^2^+2Fc^2^)/3'
_refine_ls_weighting_scheme calc
_refine_ls_wR_factor_gt 0.0654
_refine_ls_wR_factor_ref 0.0709
_reflns_Friedel_coverage 0.000
_reflns_number_gt 6174
_reflns_number_total 7046
_reflns_threshold_expression 'I > 2\s(I)'
_cod_data_source_file c9dt01504c2.cif
_cod_data_source_block Compound_3
_cod_depositor_comments 'Adding full bibliography for 7049895--7049899.cif.'
_cod_database_code 7049895
_shelx_shelxl_version_number 2014/7
_shelx_space_group_comment
;
The symmetry employed for this shelxl refinement is uniquely defined
by the following loop, which should always be used as a source of
symmetry information in preference to the above space-group names.
They are only intended as comments.
;

loop_
_space_group_symop_operation_xyz
'x, y, z'
'-x, -y, -z'

loop_
_atom_site_label
_atom_site_type_symbol
_atom_site_fract_x
_atom_site_fract_y
_atom_site_fract_z
_atom_site_U_iso_or_equiv
_atom_site_adp_type
_atom_site_occupancy
_atom_site_site_symmetry_order
_atom_site_calc_flag
_atom_site_refinement_flags_posn
_atom_site_refinement_flags_adp
W1 W 0.41472(2) 0.65912(2) 0.20757(2) 0.02532(7) Uani 1 1 d . .
Se1 Se 0.61002(5) 0.83683(5) 0.06262(3) 0.03283(13) Uani 1 1 d . .
Si1 Si 0.78563(14) 1.00427(13) 0.29751(9) 0.0337(3) Uani 1 1 d . .
N5 N 0.2208(4) 0.6890(3) 0.1507(2) 0.0253(8) Uani 1 1 d . .
N3 N 0.4441(3) 0.4680(3) 0.1576(2) 0.0240(8) Uani 1 1 d . .
O2 O 0.6843(4) 0.5764(3) 0.3031(2) 0.0454(9) Uani 1 1 d . .
N1 N 0.3198(3) 0.5700(3) 0.3262(2) 0.0268(9) Uani 1 1 d . .
N6 N 0.1548(4) 0.5930(3) 0.1653(2) 0.0257(9) Uani 1 1 d . .
N4 N 0.3510(3) 0.3995(3) 0.1761(2) 0.0242(8) Uani 1 1 d . .
O1 O 0.3208(4) 0.9238(3) 0.2935(2) 0.0512(10) Uani 1 1 d . .
N2 N 0.2403(4) 0.4911(3) 0.3138(2) 0.0265(9) Uani 1 1 d . .
C3 C 0.3570(5) 0.8259(5) 0.2625(3) 0.0366(12) Uani 1 1 d . .
C1 C 0.5046(4) 0.7429(4) 0.1286(3) 0.0275(11) Uani 1 1 d . .
C2 C 0.5841(5) 0.6065(4) 0.2694(3) 0.0320(11) Uani 1 1 d . .
C17 C 0.1480(5) 0.7843(4) 0.0973(3) 0.0285(10) Uani 1 1 d . .
C16 C 0.1889(5) 0.9054(4) 0.0667(3) 0.0397(13) Uani 1 1 d . .
H16A H 0.1875 0.9544 0.1154 0.059 Uiso 1 1 calc R U
H16B H 0.1288 0.9571 0.0241 0.059 Uiso 1 1 calc R U
H16C H 0.2765 0.8822 0.0409 0.059 Uiso 1 1 calc R U
C7 C 0.3220(5) 0.5741(4) 0.4132(3) 0.0302(11) Uani 1 1 d . .
C18 C 0.0358(5) 0.7504(4) 0.0771(3) 0.0316(11) Uani 1 1 d . .
H18 H -0.0314 0.7998 0.0415 0.038 Uiso 1 1 calc R U
C4 C 0.6731(5) 0.9021(4) 0.1507(3) 0.0332(11) Uani 1 1 d . .
C14 C 0.3943(4) 0.2818(4) 0.1449(3) 0.0241(10) Uani 1 1 d . .
C12 C 0.5440(4) 0.3916(4) 0.1139(3) 0.0259(10) Uani 1 1 d . .
C8 C 0.2459(5) 0.4969(5) 0.4552(3) 0.0352(12) Uani 1 1 d . .
H8 H 0.2312 0.4827 0.5151 0.042 Uiso 1 1 calc R U
C5 C 0.7188(5) 0.9467(5) 0.2058(3) 0.0368(12) Uani 1 1 d . .
C11 C 0.6636(4) 0.4329(4) 0.0804(3) 0.0340(11) Uani 1 1 d . .
H11A H 0.6374 0.5119 0.0425 0.051 Uiso 1 1 calc R U
H11B H 0.7209 0.3661 0.0486 0.051 Uiso 1 1 calc R U
H11C H 0.7093 0.4475 0.1286 0.051 Uiso 1 1 calc R U
C9 C 0.1969(5) 0.4460(5) 0.3916(3) 0.0333(11) Uani 1 1 d . .
C13 C 0.5157(4) 0.2739(4) 0.1050(3) 0.0308(11) Uani 1 1 d . .
H13 H 0.5688 0.2040 0.0775 0.037 Uiso 1 1 calc R U
C19 C 0.0434(4) 0.6303(4) 0.1199(3) 0.0295(11) Uani 1 1 d . .
C6 C 0.3950(5) 0.6540(5) 0.4543(3) 0.0397(13) Uani 1 1 d . .
H6A H 0.4821 0.6407 0.4279 0.060 Uiso 1 1 calc R U
H6B H 0.4011 0.6278 0.5157 0.060 Uiso 1 1 calc R U
H6C H 0.3482 0.7444 0.4453 0.060 Uiso 1 1 calc R U
B1 B 0.2186(5) 0.4647(5) 0.2195(3) 0.0282(12) Uani 1 1 d . .
H1 H 0.1605 0.4070 0.2219 0.034 Uiso 1 1 calc R U
C15 C 0.3154(5) 0.1835(4) 0.1576(3) 0.0371(12) Uani 1 1 d . .
H15A H 0.2864 0.1749 0.2177 0.056 Uiso 1 1 calc R U
H15B H 0.3694 0.1010 0.1417 0.056 Uiso 1 1 calc R U
H15C H 0.2400 0.2119 0.1215 0.056 Uiso 1 1 calc R U
C25 C 0.6490(5) 1.0306(5) 0.3838(3) 0.0429(13) Uani 1 1 d . .
H25 H 0.6826 1.0543 0.4357 0.051 Uiso 1 1 calc R U
C22 C 0.8198(5) 1.1626(5) 0.2563(3) 0.0404(13) Uani 1 1 d . .
H22 H 0.7399 1.2163 0.2278 0.048 Uiso 1 1 calc R U
C20 C -0.0513(5) 0.5478(5) 0.1214(3) 0.0396(13) Uani 1 1 d . .
H20A H -0.0086 0.4685 0.0960 0.059 Uiso 1 1 calc R U
H20B H -0.1271 0.5943 0.0885 0.059 Uiso 1 1 calc R U
H20C H -0.0789 0.5281 0.1806 0.059 Uiso 1 1 calc R U
C26 C 0.6053(6) 0.9043(6) 0.4097(4) 0.0607(17) Uani 1 1 d . .
H26A H 0.5845 0.8721 0.3582 0.091 Uiso 1 1 calc R U
H26B H 0.5288 0.9228 0.4483 0.091 Uiso 1 1 calc R U
H26C H 0.6758 0.8399 0.4385 0.091 Uiso 1 1 calc R U
C10 C 0.1066(6) 0.3601(5) 0.3999(3) 0.0517(16) Uani 1 1 d . .
H10A H 0.0289 0.4015 0.3676 0.078 Uiso 1 1 calc R U
H10B H 0.0820 0.3445 0.4603 0.078 Uiso 1 1 calc R U
H10C H 0.1506 0.2789 0.3772 0.078 Uiso 1 1 calc R U
C29 C 0.9228(6) 0.7360(5) 0.3346(4) 0.0537(16) Uani 1 1 d . .
H29A H 0.8637 0.7248 0.3829 0.080 Uiso 1 1 calc R U
H29B H 1.0065 0.6728 0.3427 0.080 Uiso 1 1 calc R U
H29C H 0.8863 0.7245 0.2815 0.080 Uiso 1 1 calc R U
C28 C 0.9418(5) 0.8723(5) 0.3292(4) 0.0481(14) Uani 1 1 d . .
H28 H 1.0075 0.8768 0.2819 0.058 Uiso 1 1 calc R U
C23 C 0.8461(6) 1.2392(6) 0.3279(4) 0.070(2) Uani 1 1 d . .
H23A H 0.7722 1.2548 0.3689 0.105 Uiso 1 1 calc R U
H23B H 0.8583 1.3209 0.3024 0.105 Uiso 1 1 calc R U
H23C H 0.9241 1.1902 0.3575 0.105 Uiso 1 1 calc R U
C24 C 0.5307(5) 1.1427(6) 0.3532(4) 0.0565(16) Uani 1 1 d . .
H24A H 0.5583 1.2210 0.3402 0.085 Uiso 1 1 calc R U
H24B H 0.4629 1.1552 0.3985 0.085 Uiso 1 1 calc R U
H24C H 0.4971 1.1221 0.3017 0.085 Uiso 1 1 calc R U
C21 C 0.9321(6) 1.1461(6) 0.1861(4) 0.0622(17) Uani 1 1 d . .
H21A H 1.0143 1.1014 0.2124 0.093 Uiso 1 1 calc R U
H21B H 0.9366 1.2301 0.1600 0.093 Uiso 1 1 calc R U
H21C H 0.9153 1.0965 0.1421 0.093 Uiso 1 1 calc R U
C27 C 1.0010(6) 0.8950(6) 0.4125(4) 0.0647(19) Uani 1 1 d . .
H27A H 1.0313 0.9720 0.4023 0.097 Uiso 1 1 calc R U
H27B H 1.0739 0.8216 0.4285 0.097 Uiso 1 1 calc R U
H27C H 0.9348 0.9054 0.4589 0.097 Uiso 1 1 calc R U

loop_
_atom_site_aniso_label
_atom_site_aniso_U_11
_atom_site_aniso_U_22
_atom_site_aniso_U_33
_atom_site_aniso_U_23
_atom_site_aniso_U_13
_atom_site_aniso_U_12
W1 0.02661(12) 0.02392(11) 0.02768(11) -0.00178(8) 0.00096(8) -0.01125(9)
Se1 0.0380(3) 0.0368(3) 0.0277(3) -0.0003(2) 0.0022(2) -0.0186(2)
Si1 0.0337(8) 0.0358(8) 0.0334(8) -0.0047(6) -0.0007(7) -0.0120(7)
N5 0.027(2) 0.023(2) 0.026(2) -0.0006(16) 0.0047(17) -0.0083(18)
N3 0.021(2) 0.026(2) 0.027(2) 0.0024(16) -0.0029(17) -0.0099(17)
O2 0.037(2) 0.051(2) 0.049(2) -0.0038(18) -0.0096(19) -0.0114(19)
N1 0.025(2) 0.026(2) 0.029(2) 0.0016(17) -0.0010(18) -0.0086(18)
N6 0.025(2) 0.026(2) 0.028(2) -0.0026(17) -0.0005(17) -0.0100(18)
N4 0.024(2) 0.0212(19) 0.029(2) 0.0006(16) 0.0002(17) -0.0092(17)
O1 0.069(3) 0.028(2) 0.056(3) -0.0062(18) 0.004(2) -0.012(2)
N2 0.024(2) 0.024(2) 0.033(2) 0.0000(17) -0.0029(18) -0.0099(17)
C3 0.043(3) 0.035(3) 0.038(3) 0.001(2) 0.003(3) -0.022(3)
C1 0.028(3) 0.026(2) 0.031(3) -0.003(2) -0.010(2) -0.009(2)
C2 0.039(3) 0.027(3) 0.034(3) -0.004(2) 0.007(2) -0.017(2)
C17 0.030(3) 0.028(3) 0.025(2) -0.001(2) 0.005(2) -0.007(2)
C16 0.039(3) 0.028(3) 0.049(3) 0.009(2) -0.001(3) -0.009(2)
C7 0.030(3) 0.031(3) 0.025(3) 0.001(2) -0.002(2) -0.001(2)
C18 0.028(3) 0.036(3) 0.028(3) -0.005(2) 0.002(2) -0.004(2)
C4 0.035(3) 0.034(3) 0.031(3) 0.001(2) 0.006(2) -0.012(2)
C14 0.029(3) 0.022(2) 0.023(2) -0.0027(19) -0.005(2) -0.009(2)
C12 0.028(3) 0.028(2) 0.022(2) 0.0004(19) -0.005(2) -0.008(2)
C8 0.038(3) 0.046(3) 0.021(2) 0.003(2) 0.000(2) -0.012(3)
C5 0.036(3) 0.042(3) 0.033(3) 0.000(2) 0.000(2) -0.013(3)
C11 0.027(3) 0.037(3) 0.038(3) -0.007(2) 0.007(2) -0.009(2)
C9 0.035(3) 0.036(3) 0.028(3) 0.004(2) -0.001(2) -0.010(2)
C13 0.031(3) 0.028(3) 0.032(3) -0.008(2) -0.001(2) -0.004(2)
C19 0.026(3) 0.030(3) 0.033(3) -0.005(2) 0.001(2) -0.007(2)
C6 0.048(3) 0.045(3) 0.028(3) -0.008(2) -0.002(3) -0.015(3)
B1 0.029(3) 0.028(3) 0.032(3) -0.003(2) -0.001(2) -0.015(3)
C15 0.044(3) 0.030(3) 0.042(3) -0.007(2) 0.002(3) -0.018(3)
C25 0.038(3) 0.059(4) 0.035(3) -0.010(3) 0.004(3) -0.016(3)
C22 0.040(3) 0.043(3) 0.041(3) -0.002(3) -0.004(3) -0.017(3)
C20 0.031(3) 0.049(3) 0.042(3) 0.002(3) -0.008(2) -0.016(3)
C26 0.067(4) 0.065(4) 0.053(4) -0.003(3) 0.012(3) -0.027(4)
C10 0.064(4) 0.069(4) 0.035(3) 0.009(3) 0.004(3) -0.045(4)
C29 0.061(4) 0.045(3) 0.050(4) -0.013(3) -0.004(3) -0.001(3)
C28 0.049(4) 0.050(4) 0.044(3) -0.002(3) -0.005(3) -0.013(3)
C23 0.090(5) 0.054(4) 0.078(5) -0.015(4) -0.015(4) -0.034(4)
C24 0.039(3) 0.070(4) 0.046(4) 0.003(3) 0.004(3) 0.004(3)
C21 0.056(4) 0.058(4) 0.072(5) 0.006(3) 0.011(4) -0.022(3)
C27 0.067(4) 0.052(4) 0.073(5) -0.004(3) -0.030(4) -0.006(3)

loop_
_atom_type_symbol
_atom_type_description
_atom_type_scat_dispersion_real
_atom_type_scat_dispersion_imag
_atom_type_scat_source
C C 0.0033 0.0016 'International Tables Vol C Tables 4.2.6.8 and 6.1.1.4'
H H 0.0000 0.0000 'International Tables Vol C Tables 4.2.6.8 and 6.1.1.4'
B B 0.0013 0.0007 'International Tables Vol C Tables 4.2.6.8 and 6.1.1.4'
N N 0.0061 0.0033 'International Tables Vol C Tables 4.2.6.8 and 6.1.1.4'
O O 0.0106 0.0060 'International Tables Vol C Tables 4.2.6.8 and 6.1.1.4'
Si Si 0.0817 0.0704 'International Tables Vol C Tables 4.2.6.8 and 6.1.1.4'
Se Se -0.0929 2.2259 'International Tables Vol C Tables 4.2.6.8 and 6.1.1.4'
W W -0.8490 6.8722 'International Tables Vol C Tables 4.2.6.8 and 6.1.1.4'

loop_
_geom_angle_atom_site_label_1
_geom_angle_atom_site_label_2
_geom_angle_atom_site_label_3
_geom_angle
C1 W1 C3 85.78(19)
C1 W1 C2 83.63(18)
C3 W1 C2 91.83(19)
C1 W1 N5 104.82(16)
C3 W1 N5 92.61(17)
C2 W1 N5 170.72(15)
C1 W1 N3 103.72(16)
C3 W1 N3 169.32(16)
C2 W1 N3 94.04(15)
N5 W1 N3 80.36(12)
C1 W1 N1 168.95(14)
C3 W1 N1 86.81(16)
C2 W1 N1 88.42(16)
N5 W1 N1 83.70(12)
N3 W1 N1 84.44(13)
C4 Se1 C1 99.78(19)
C5 Si1 C22 107.0(2)
C5 Si1 C25 105.2(2)
C22 Si1 C25 110.2(2)
C5 Si1 C28 105.9(2)
C22 Si1 C28 112.6(2)
C25 Si1 C28 115.2(3)
C17 N5 N6 107.1(3)
C17 N5 W1 132.9(3)
N6 N5 W1 119.9(3)
C12 N3 N4 106.5(3)
C12 N3 W1 133.2(3)
N4 N3 W1 120.1(3)
C7 N1 N2 106.4(4)
C7 N1 W1 134.7(3)
N2 N1 W1 118.9(3)
C19 N6 N5 108.8(4)
C19 N6 B1 131.1(4)
N5 N6 B1 119.8(3)
C14 N4 N3 109.7(3)
C14 N4 B1 130.5(3)
N3 N4 B1 119.6(3)
C9 N2 N1 109.6(4)
C9 N2 B1 131.0(4)
N1 N2 B1 119.3(4)
O1 C3 W1 178.5(5)
W1 C1 Se1 170.5(2)
O2 C2 W1 178.0(4)
N5 C17 C18 109.2(4)
N5 C17 C16 122.3(4)
C18 C17 C16 128.5(4)
C17 C16 H16A 109.5
C17 C16 H16B 109.5
H16A C16 H16B 109.5
C17 C16 H16C 109.5
H16A C16 H16C 109.5
H16B C16 H16C 109.5
N1 C7 C8 109.1(4)
N1 C7 C6 123.2(4)
C8 C7 C6 127.7(4)
C19 C18 C17 106.6(4)
C19 C18 H18 126.7
C17 C18 H18 126.7
C5 C4 Se1 176.8(4)
N4 C14 C13 107.8(3)
N4 C14 C15 122.0(4)
C13 C14 C15 130.2(4)
N3 C12 C13 109.5(4)
N3 C12 C11 122.7(4)
C13 C12 C11 127.8(4)
C9 C8 C7 106.8(4)
C9 C8 H8 126.6
C7 C8 H8 126.6
C4 C5 Si1 174.9(4)
C12 C11 H11A 109.5
C12 C11 H11B 109.5
H11A C11 H11B 109.5
C12 C11 H11C 109.5
H11A C11 H11C 109.5
H11B C11 H11C 109.5
N2 C9 C8 108.0(4)
N2 C9 C10 122.5(4)
C8 C9 C10 129.4(4)
C14 C13 C12 106.4(4)
C14 C13 H13 126.8
C12 C13 H13 126.8
N6 C19 C18 108.2(4)
N6 C19 C20 122.5(4)
C18 C19 C20 129.3(4)
C7 C6 H6A 109.5
C7 C6 H6B 109.5
H6A C6 H6B 109.5
C7 C6 H6C 109.5
H6A C6 H6C 109.5
H6B C6 H6C 109.5
N4 B1 N6 109.1(4)
N4 B1 N2 109.7(4)
N6 B1 N2 110.3(4)
N4 B1 H1 109.2
N6 B1 H1 109.2
N2 B1 H1 109.2
C14 C15 H15A 109.5
C14 C15 H15B 109.5
H15A C15 H15B 109.5
C14 C15 H15C 109.5
H15A C15 H15C 109.5
H15B C15 H15C 109.5
C24 C25 C26 110.5(4)
C24 C25 Si1 111.0(4)
C26 C25 Si1 111.1(4)
C24 C25 H25 108.1
C26 C25 H25 108.1
Si1 C25 H25 108.1
C23 C22 C21 110.3(4)
C23 C22 Si1 114.1(4)
C21 C22 Si1 112.2(4)
C23 C22 H22 106.6
C21 C22 H22 106.6
Si1 C22 H22 106.6
C19 C20 H20A 109.5
C19 C20 H20B 109.5
H20A C20 H20B 109.5
C19 C20 H20C 109.5
H20A C20 H20C 109.5
H20B C20 H20C 109.5
C25 C26 H26A 109.5
C25 C26 H26B 109.5
H26A C26 H26B 109.5
C25 C26 H26C 109.5
H26A C26 H26C 109.5
H26B C26 H26C 109.5
C9 C10 H10A 109.5
C9 C10 H10B 109.5
H10A C10 H10B 109.5
C9 C10 H10C 109.5
H10A C10 H10C 109.5
H10B C10 H10C 109.5
C28 C29 H29A 109.5
C28 C29 H29B 109.5
H29A C29 H29B 109.5
C28 C29 H29C 109.5
H29A C29 H29C 109.5
H29B C29 H29C 109.5
C29 C28 C27 111.4(5)
C29 C28 Si1 112.6(4)
C27 C28 Si1 113.1(4)
C29 C28 H28 106.4
C27 C28 H28 106.4
Si1 C28 H28 106.4
C22 C23 H23A 109.5
C22 C23 H23B 109.5
H23A C23 H23B 109.5
C22 C23 H23C 109.5
H23A C23 H23C 109.5
H23B C23 H23C 109.5
C25 C24 H24A 109.5
C25 C24 H24B 109.5
H24A C24 H24B 109.5
C25 C24 H24C 109.5
H24A C24 H24C 109.5
H24B C24 H24C 109.5
C22 C21 H21A 109.5
C22 C21 H21B 109.5
H21A C21 H21B 109.5
C22 C21 H21C 109.5
H21A C21 H21C 109.5
H21B C21 H21C 109.5
C28 C27 H27A 109.5
C28 C27 H27B 109.5
H27A C27 H27B 109.5
C28 C27 H27C 109.5
H27A C27 H27C 109.5
H27B C27 H27C 109.5

loop_
_geom_bond_atom_site_label_1
_geom_bond_atom_site_label_2
_geom_bond_distance
W1 C1 1.810(4)
W1 C3 1.990(5)
W1 C2 1.991(5)
W1 N5 2.204(3)
W1 N3 2.206(3)
W1 N1 2.275(4)
Se1 C4 1.832(5)
Se1 C1 1.880(4)
Si1 C5 1.854(5)
Si1 C22 1.871(5)
Si1 C25 1.880(5)
Si1 C28 1.905(6)
N5 C17 1.335(5)
N5 N6 1.386(4)
N3 C12 1.338(6)
N3 N4 1.378(4)
O2 C2 1.156(5)
N1 C7 1.350(5)
N1 N2 1.378(4)
N6 C19 1.348(5)
N6 B1 1.538(6)
N4 C14 1.351(5)
N4 B1 1.526(6)
O1 C3 1.160(5)
N2 C9 1.346(6)
N2 B1 1.553(6)
C17 C18 1.392(6)
C17 C16 1.499(6)
C16 H16A 0.9600
C16 H16B 0.9600
C16 H16C 0.9600
C7 C8 1.390(6)
C7 C6 1.507(6)
C18 C19 1.368(6)
C18 H18 0.9300
C4 C5 1.204(6)
C14 C13 1.368(6)
C14 C15 1.503(5)
C12 C13 1.398(5)
C12 C11 1.491(6)
C8 C9 1.365(6)
C8 H8 0.9300
C11 H11A 0.9600
C11 H11B 0.9600
C11 H11C 0.9600
C9 C10 1.488(6)
C13 H13 0.9300
C19 C20 1.504(5)
C6 H6A 0.9600
C6 H6B 0.9600
C6 H6C 0.9600
B1 H1 0.9800
C15 H15A 0.9600
C15 H15B 0.9600
C15 H15C 0.9600
C25 C24 1.534(7)
C25 C26 1.554(7)
C25 H25 0.9800
C22 C23 1.528(6)
C22 C21 1.538(7)
C22 H22 0.9800
C20 H20A 0.9600
C20 H20B 0.9600
C20 H20C 0.9600
C26 H26A 0.9600
C26 H26B 0.9600
C26 H26C 0.9600
C10 H10A 0.9600
C10 H10B 0.9600
C10 H10C 0.9600
C29 C28 1.524(7)
C29 H29A 0.9600
C29 H29B 0.9600
C29 H29C 0.9600
C28 C27 1.535(6)
C28 H28 0.9800
C23 H23A 0.9600
C23 H23B 0.9600
C23 H23C 0.9600
C24 H24A 0.9600
C24 H24B 0.9600
C24 H24C 0.9600
C21 H21A 0.9600
C21 H21B 0.9600
C21 H21C 0.9600
C27 H27A 0.9600
C27 H27B 0.9600
C27 H27C 0.9600
